data_2020422
loop_
_publ_author_name
'Fischer, Franziska'
'Schmidt, Martin U.'
'Greiser, Sebastian'
'Emmerling, Franziska'

_publ_section_title
;
 The challenging case of the theophylline--benzamide cocrystal
;
_journal_coeditor_code CU3095
_journal_issue 3
_journal_name_full 'Acta Crystallographica Section C'
_journal_page_first 217
_journal_page_last 224
_journal_paper_doi 10.1107/S2053229616002643
_journal_volume 72
_journal_year 2016
_chemical_formula_iupac 'C7 H8 N4 O2, C7 H7 N O'
_chemical_formula_moiety 'C7 H8 N4 O2, C7 H7 N O'
_chemical_formula_sum 'C14 H15 N5 O3'
_chemical_formula_weight 301.31
_chemical_name_common 'Theophylline:Benzamid 1:1'
_chemical_name_systematic
;
Theophylline--Benzamide (1/1)
;
_space_group_IT_number 76
_symmetry_cell_setting tetragonal
_symmetry_space_group_name_Hall 'P 4w'
_symmetry_space_group_name_H-M 'P 41'
_cell_angle_alpha 90
_cell_angle_beta 90
_cell_angle_gamma 90
_cell_formula_units_Z 8
_cell_length_a 10.281404(12)
_cell_length_b 10.281404(12)
_cell_length_c 26.15892(6)
_cell_measurement_temperature 293(2)
_cell_volume 2765.188(8)
_computing_cell_refinement
;
TOPAS Academic (Coelho, 2007)
;
_computing_data_reduction
;
DASH (David <i>et al.</i>, 2006)
;
_computing_molecular_graphics
;
DIAMOND (Crystal Impact, 2014)
;
_computing_publication_material
;
publCIF (Westrip, 2010)
;
_computing_structure_refinement
;
TOPAS Academic (Coelho, 2007)
;
_computing_structure_solution
;
DASH (David <i>et al.</i>, 2006)
;
_diffrn_ambient_temperature 293(2)
_diffrn_measurement_device_type 'Australien Synchrotron XRD beamlime'
_diffrn_radiation_monochromator 'primary focusing, Si 111'
_diffrn_radiation_type Synchrotron
_diffrn_radiation_wavelength 1.0004
_exptl_absorpt_coefficient_mu 0.106
_exptl_absorpt_correction_type none
_exptl_crystal_density_diffrn 1.446
_exptl_crystal_density_method 'not measured'
_exptl_crystal_description powder
_exptl_crystal_F_000 1264
_pd_char_colour white
_pd_char_particle_morphology tablet
_pd_proc_2theta_range_inc 0.01
_pd_proc_2theta_range_max 82.32
_pd_proc_2theta_range_min 2.0
_pd_proc_info_excluded_regions none
_pd_proc_ls_prof_R_factor 1.86
_pd_proc_ls_prof_wR_expected 1.19
_pd_proc_ls_prof_wR_factor 2.41
_pd_proc_number_of_points 21236
_pd_spec_mounting '0.5 mm glass capillary'
_pd_spec_mount_mode transmission
_pd_spec_shape cylinder
_pd_spec_size_axial 10
_pd_spec_size_equat 0.5
_pd_spec_size_thick 0.5
_refine_diff_density_max 0.47
_refine_diff_density_min -0.41
_refine_ls_extinction_method none
_refine_ls_goodness_of_fit_all 1.1781
_refine_ls_hydrogen_treatment constr
_refine_ls_matrix_type fullcycle
_refine_ls_number_constraints 0
_refine_ls_number_parameters 86
_refine_ls_number_restraints 42
_refine_ls_R_factor_all 1.86
_refine_ls_shift/su_max 0.001
_refine_ls_structure_factor_coef Inet
_refine_ls_weighting_details 'w = 1/\s[Y~obs~]^2^'
_refine_ls_weighting_scheme sigma
_cod_data_source_file cu3095sup1.cif
_cod_data_source_block I
_cod_depositor_comments 'Adding full bibliography for 2020422.cif.'
_cod_original_cell_volume 2765.188(9)
_cod_database_code 2020422
_cod_database_fobs_code 2020422

loop_
_symmetry_equiv_pos_as_xyz
'-x, -y, z+1/2'
'-y, x, z+1/4'
'y, -x, z-1/4'
'x, y, z'

loop_
_atom_site_type_symbol
_atom_site_label
_atom_site_fract_x
_atom_site_fract_y
_atom_site_fract_z
_atom_site_U_iso_or_equiv
_atom_site_occupancy
_atom_site_symmetry_multiplicity
C C1 0.1498(4) 0.0405(3) 0.83153(17) 0.04569 1 4
C C2 0.2867(4) 0.0950(5) 0.83190(17) 0.04569 1 4
C C3 0.0824(4) 0.0163(3) 0.78716(16) 0.04569 1 4
C C4 0.0872(4) 0.0125(3) 0.87810(16) 0.04569 1 4
O O5 0.3562(7) 0.0928(8) 0.8714(2) 0.04569 1 4
N N6 0.3367(5) 0.1401(5) 0.78775(16) 0.04569 1 4
C C7 -0.0444(4) -0.0346(3) 0.78751(16) 0.04569 1 4
H H8 0.1232(17) 0.0346(19) 0.7525(7) 0.05483 1 4
C C9 -0.0368(4) -0.0372(3) 0.87881(16) 0.04569 1 4
H H10 0.132(2) 0.0281(19) 0.9107(7) 0.05483 1 4
H H11 0.4037(16) 0.2066(18) 0.7941(6) 0.05483 1 4
H H12 0.301(2) 0.1603(17) 0.7535(7) 0.05483 1 4
C C13 -0.1039(4) -0.0614(3) 0.83266(16) 0.04569 1 4
H H14 -0.0885(17) -0.0496(18) 0.7539(7) 0.05483 1 4
H H15 -0.0799(18) -0.0560(18) 0.9115(7) 0.05483 1 4
H H16 -0.1916(17) -0.0965(15) 0.8319(8) 0.05483 1 4
N N17 0.7730(7) 0.6654(5) 0.64541(16) 0.04569 1 4
C C18 0.8154(8) 0.5652(5) 0.61405(17) 0.04569 1 4
C C19 0.7909(5) 0.6478(4) 0.70053(18) 0.04569 1 4
C C20 0.7209(9) 0.7856(5) 0.63011(17) 0.04569 1 4
N N21 0.7964(7) 0.5792(4) 0.56265(16) 0.04569 1 4
O O22 0.8566(8) 0.4635(6) 0.6313(3) 0.04569 1 4
H H23 0.842(2) 0.572(2) 0.7074(9) 0.05483 1 4
H H24 0.833(2) 0.7219(16) 0.7137(6) 0.05483 1 4
H H25 0.7094(18) 0.6372(18) 0.7163(7) 0.05483 1 4
C C26 0.7094(9) 0.7880(5) 0.57544(17) 0.04569 1 4
O O27 0.6833(8) 0.8667(6) 0.6600(2) 0.04569 1 4
C C28 0.7514(9) 0.6932(5) 0.54358(16) 0.04569 1 4
C C29 0.8441(4) 0.4766(4) 0.52873(15) 0.04569 1 4
N N30 0.6674(6) 0.8883(4) 0.54528(16) 0.04569 1 4
N N31 0.7320(8) 0.7255(6) 0.4945(2) 0.04569 1 4
H H32 0.8650(18) 0.3993(16) 0.5481(6) 0.05483 1 4
H H33 0.9193(18) 0.5080(19) 0.5119(7) 0.05483 1 4
H H34 0.778(2) 0.4566(19) 0.5042(7) 0.05483 1 4
C C35 0.6858(8) 0.8458(5) 0.49707(17) 0.04569 1 4
H H36 0.6192(17) 0.9567(15) 0.5552(7) 0.05483 1 4
H H37 0.6616(18) 0.9010(18) 0.4665(7) 0.05483 1 4
C C38 0.4621(3) 0.6599(4) 0.11543(16) 0.04569 1 4
C C39 0.4087(5) 0.7961(4) 0.11160(17) 0.04569 1 4
C C40 0.4862(3) 0.6035(4) 0.16187(16) 0.04569 1 4
C C41 0.4870(3) 0.5905(4) 0.07091(16) 0.04569 1 4
O O42 0.4048(8) 0.8562(7) 0.0695(2) 0.04569 1 4
N N43 0.3792(9) 0.8545(5) 0.15581(16) 0.04569 1 4
C C44 0.5347(3) 0.4781(4) 0.16483(16) 0.04569 1 4
H H45 0.470(2) 0.652(2) 0.1954(7) 0.05483 1 4
C C46 0.5354(3) 0.4657(4) 0.07265(16) 0.04569 1 4
H H47 0.4707(17) 0.6314(17) 0.0377(7) 0.05483 1 4
H H48 0.384(2) 0.9498(18) 0.1531(7) 0.05483 1 4
H H49 0.390(4) 0.8328(19) 0.1928(6) 0.05483 1 4
C C50 0.5598(3) 0.4082(4) 0.12160(16) 0.04569 1 4
H H51 0.5510(18) 0.4415(19) 0.1997(7) 0.05483 1 4
H H52 0.5531(18) 0.4163(17) 0.0405(7) 0.05483 1 4
H H53 0.5930(16) 0.3202(19) 0.1253(7) 0.05483 1 4
N N54 0.1707(5) 0.7227(7) 0.28773(16) 0.04569 1 4
C C55 0.0647(5) 0.6927(9) 0.31895(17) 0.04569 1 4
C C56 0.1536(4) 0.6994(4) 0.23330(18) 0.04569 1 4
C C57 0.2901(5) 0.7765(9) 0.30278(17) 0.04569 1 4
N N58 0.0846(4) 0.6955(7) 0.37094(16) 0.04569 1 4
O O59 -0.0371(6) 0.6510(9) 0.3009(3) 0.04569 1 4
H H60 0.0681(18) 0.6635(18) 0.2267(8) 0.05483 1 4
H H61 0.163(2) 0.7789(16) 0.2160(6) 0.05483 1 4
H H62 0.2181(19) 0.6392(17) 0.2224(6) 0.05483 1 4
C C63 0.2911(5) 0.7926(8) 0.35765(17) 0.04569 1 4
O O64 0.3734(6) 0.8011(7) 0.2725(3) 0.04569 1 4
C C65 0.1937(5) 0.7532(8) 0.38978(16) 0.04569 1 4
C C66 -0.0246(4) 0.6597(4) 0.40385(14) 0.04569 1 4
N N67 0.3892(5) 0.8377(7) 0.38882(16) 0.04569 1 4
N N68 0.2225(5) 0.7774(9) 0.4390(2) 0.04569 1 4
H H69 -0.0970(16) 0.6329(17) 0.3839(7) 0.05483 1 4
H H70 -0.0488(17) 0.732(2) 0.4239(7) 0.05483 1 4
H H71 0.003(2) 0.5886(17) 0.4248(7) 0.05483 1 4
C C72 0.3439(5) 0.8239(7) 0.43681(17) 0.04569 1 4
H H73 0.4590(15) 0.8864(19) 0.3792(7) 0.05483 1 4
H H74 0.395(2) 0.8583(19) 0.4671(9) 0.05483 1 4

loop_
_geom_angle_atom_site_label_1
_geom_angle_atom_site_label_2
_geom_angle_atom_site_label_3
_geom_angle
_geom_angle_publ_flag
C18 N17 C19 116.8(5) yes
C18 N17 C20 127.2(4) yes
C19 N17 C20 115.9(4) yes
C18 N21 C28 120.1(4) yes
C18 N21 C29 118.2(5) yes
C28 N21 C29 121.0(4) yes
C26 N30 C35 104.5(4) yes
C28 N31 C35 103.6(5) yes
C35 N30 H36 127.0(13) no
C26 N30 H36 126.7(12) no
C55 N54 C57 127.3(4) yes
C55 N54 C56 116.2(4) yes
C56 N54 C57 116.5(4) yes
C55 N58 C66 117.6(4) yes
C65 N58 C66 122.0(4) yes
C55 N58 C65 119.3(5) yes
C63 N67 C72 105.3(5) yes
C65 N68 C72 103.3(5) yes
C72 N67 H73 126.0(13) no
C63 N67 H73 126.8(12) no
C2 N6 H11 111.2(10) no
H11 N6 H12 105.4(15) no
C2 N6 H12 135.0(13) no
C39 N43 H48 111.9(12) no
H48 N43 H49 106.7(16) no
C39 N43 H49 135.4(16) no
N17 C18 N21 117.3(5) yes
O22 C18 N17 121.9(5) yes
O22 C18 N21 120.4(6) yes
O27 C20 C26 127.4(6) yes
N17 C20 C26 109.3(5) yes
O27 C20 N17 123.1(5) yes
N30 C26 C20 127.8(5) yes
C20 C26 C28 125.1(5) no
N30 C26 C28 106.8(4) yes
N31 C28 C26 111.3(6) yes
N21 C28 N31 128.1(5) yes
N21 C28 C26 120.3(4) yes
N30 C35 N31 113.6(5) yes
H23 C19 H24 109.8(18) no
H24 C19 H25 110.1(17) no
N17 C19 H23 110.8(15) no
N17 C19 H24 108.5(10) no
H23 C19 H25 108.2(18) no
N17 C19 H25 109.5(12) no
N21 C29 H34 108.9(13) no
N21 C29 H32 110.5(10) no
H32 C29 H34 109.4(16) no
H33 C29 H34 110.0(17) no
N21 C29 H33 108.1(12) no
H32 C29 H33 110.0(16) no
N31 C35 H37 124.8(11) no
N30 C35 H37 121.5(12) no
N54 C55 N58 117.2(5) yes
O59 C55 N54 121.2(5) yes
O59 C55 N58 121.0(6) yes
N54 C57 C63 109.3(4) yes
O64 C57 N54 121.7(5) yes
O64 C57 C63 129.0(6) yes
C57 C63 C65 124.8(5) no
N67 C63 C65 105.8(4) yes
N67 C63 C57 129.2(5) yes
N68 C65 C63 111.9(5) yes
N58 C65 N68 127.5(5) yes
N58 C65 C63 120.6(4) yes
N67 C72 N68 113.6(5) yes
N54 C56 H60 110.3(13) no
N54 C56 H61 108.4(11) no
N54 C56 H62 108.5(11) no
H61 C56 H62 110.5(16) no
H60 C56 H62 109.4(16) no
H60 C56 H61 109.8(17) no
N58 C66 H71 107.6(13) no
N58 C66 H70 109.4(12) no
H70 C66 H71 111.2(16) no
H69 C66 H70 109.1(16) no
N58 C66 H69 110.6(11) no
H69 C66 H71 109.0(16) no
N68 C72 H74 125.1(13) no
N67 C72 H74 120.8(13) no
C2 C1 C3 122.7(4) no
C2 C1 C4 119.7(4) no
C3 C1 C4 117.6(4) no
O5 C2 N6 119.6(5) yes
N6 C2 C1 118.5(4) yes
O5 C2 C1 121.8(5) yes
C1 C3 C7 122.0(4) no
C1 C4 C9 120.8(4) no
C3 C7 C13 120.0(4) no
C4 C9 C13 120.5(4) no
C7 C13 C9 119.2(4) no
C7 C3 H8 117.2(11) no
C1 C3 H8 120.8(11) no
C1 C4 H10 120.2(12) no
C9 C4 H10 119.0(12) no
C3 C7 H14 118.2(11) no
C13 C7 H14 121.9(11) no
C13 C9 H15 119.3(11) no
C4 C9 H15 120.2(12) no
C7 C13 H16 118.4(13) no
C9 C13 H16 122.4(13) no
C39 C38 C40 121.2(4) no
C39 C38 C41 119.2(4) no
C40 C38 C41 119.5(4) no
O42 C39 N43 121.8(5) yes
O42 C39 C38 121.6(5) yes
N43 C39 C38 116.2(4) yes
C38 C40 C44 120.6(4) no
C38 C41 C46 121.2(4) no
C40 C44 C50 120.8(4) no
C41 C46 C50 118.5(4) no
C44 C50 C46 119.4(4) no
C38 C40 H45 121.7(12) no
C44 C40 H45 117.7(12) no
C38 C41 H47 119.4(11) no
C46 C41 H47 119.4(11) no
C40 C44 H51 117.5(12) no
C50 C44 H51 121.7(12) no
C41 C46 H52 120.8(11) no
C50 C46 H52 120.7(11) no
C44 C50 H53 118.3(12) no
C46 C50 H53 122.3(11) no

loop_
_geom_bond_atom_site_label_1
_geom_bond_atom_site_label_2
_geom_bond_distance
_geom_bond_publ_flag
O22 C18 1.215(9) yes
O27 C20 1.207(8) yes
O59 C55 1.226(9) yes
O64 C57 1.194(9) yes
O5 C2 1.257(7) yes
O42 C39 1.263(7) yes
N17 C19 1.465(6) yes
N17 C20 1.405(8) yes
N17 C18 1.387(7) yes
N21 C29 1.463(6) yes
N21 C28 1.355(7) yes
N21 C18 1.366(6) yes
N30 C35 1.348(6) yes
N30 C26 1.368(7) yes
N31 C35 1.327(9) yes
N31 C28 1.341(7) yes
N30 H36 0.899(17) no
N54 C57 1.403(8) yes
N54 C55 1.396(7) yes
N54 C56 1.455(6) yes
N58 C66 1.462(6) yes
N58 C65 1.361(8) yes
N58 C55 1.376(6) yes
N67 C72 1.347(6) yes
N67 C63 1.377(7) yes
N68 C72 1.338(8) yes
N68 C65 1.344(7) yes
N67 H73 0.911(18) no
N6 C2 1.347(6) yes
N6 H12 0.990(19) no
N6 H11 0.985(18) no
N43 C39 1.338(6) yes
N43 H49 0.999(17) no
N43 H48 0.984(19) no
C20 C26 1.435(6) no
C26 C28 1.353(8) no
C19 H23 0.96(2) no
C19 H25 0.940(19) no
C19 H24 0.942(18) no
C29 H34 0.96(2) no
C29 H32 0.967(17) no
C29 H33 0.947(19) no
C35 H37 1.012(19) no
C57 C63 1.445(6) no
C63 C65 1.369(7) no
C56 H61 0.939(17) no
C56 H60 0.969(19) no
C56 H62 0.951(19) no
C66 H69 0.950(17) no
C66 H71 0.957(19) no
C66 H70 0.94(2) no
C72 H74 1.01(2) no
C1 C2 1.515(6) no
C1 C4 1.408(6) no
C1 C3 1.375(6) no
C3 C7 1.405(6) no
C4 C9 1.374(6) no
C7 C13 1.358(6) no
C9 C13 1.413(6) no
C3 H8 1.017(19) no
C4 H10 0.982(19) no
C7 H14 1.001(19) no
C9 H15 0.982(19) no
C13 H16 0.971(18) no
C38 C41 1.390(6) no
C38 C39 1.507(6) no
C38 C40 1.369(6) no
C40 C44 1.385(6) no
C41 C46 1.377(6) no
C44 C50 1.365(6) no
C46 C50 1.433(6) no
C40 H45 1.023(19) no
C41 H47 0.980(19) no
C44 H51 1.001(19) no
C46 H52 0.999(19) no
C50 H53 0.97(2) no

loop_
_geom_hbond_atom_site_label_D
_geom_hbond_atom_site_label_H
_geom_hbond_atom_site_label_A
_geom_hbond_site_symmetry_A
_geom_hbond_distance_DH
_geom_hbond_distance_HA
_geom_hbond_distance_DA
_geom_hbond_angle_DHA
_geom_hbond_publ_flag
N6 H11 O64 1_665 0.985(18) 2.362(18) 3.067(8) 128.0(14) yes
N6 H12 N68 2_655 0.990(19) 1.98(2) 2.961(7) 172.5(16) yes
N30 H36 O42 1_675 0.899(17) 1.975(17) 2.802(8) 152.4(16) yes
N43 H48 O27 1_674 0.984(19) 2.02(2) 2.940(8) 155.2(18) yes
N43 H49 O64 . 0.999(17) 2.117(18) 3.102(9) 168(3) yes
N67 H73 O5 1_664 0.911(18) 1.923(17) 2.751(9) 150.4(17) yes

loop_
_geom_torsion_atom_site_label_1
_geom_torsion_atom_site_label_2
_geom_torsion_atom_site_label_3
_geom_torsion_atom_site_label_4
_geom_torsion
_geom_torsion_publ_flag
C19 N17 C18 O22 5.3(11) no
C20 N17 C18 O22 -178.4(8) no
C19 N17 C18 N21 178.5(6) no
C20 N17 C18 N21 -5.3(12) no
C19 N17 C20 C26 180.0(6) no
C18 N17 C20 O27 178.2(9) no
C19 N17 C20 O27 -5.5(12) no
C18 N17 C20 C26 3.7(12) no
C29 N21 C18 O22 -8.6(11) no
C28 N21 C18 N17 7.2(11) no
C29 N21 C18 N17 178.1(6) no
C28 N21 C18 O22 -179.5(8) no
C18 N21 C28 N31 177.2(9) no
C29 N21 C28 N31 6.6(13) no
C18 N21 C28 C26 -8.4(12) no
C29 N21 C28 C26 -179.0(7) no
C26 N30 C35 N31 2.0(9) no
C35 N30 C26 C20 174.7(9) no
C35 N30 C26 C28 0.7(9) no
C35 N31 C28 N21 179.1(9) no
C28 N31 C35 N30 -3.9(10) no
C35 N31 C28 C26 4.3(10) no
C56 N54 C55 O59 -1.1(12) no
C56 N54 C57 C63 -179.7(6) no
C56 N54 C57 O64 -0.4(12) no
C57 N54 C55 N58 -11.5(13) no
C55 N54 C57 C63 2.5(12) no
C57 N54 C55 O59 176.8(9) no
C56 N54 C55 N58 170.6(6) no
C55 N54 C57 O64 -178.2(8) no
C55 N58 C65 N68 172.3(8) no
C66 N58 C55 O59 -6.2(12) no
C66 N58 C65 C63 -176.1(6) no
C66 N58 C55 N54 -177.9(6) no
C55 N58 C65 C63 -8.7(11) no
C65 N58 C55 N54 14.2(11) no
C65 N58 C55 O59 -174.1(8) no
C66 N58 C65 N68 4.9(12) no
C72 N67 C63 C65 -0.7(8) no
C63 N67 C72 N68 -2.1(9) no
C72 N67 C63 C57 -175.4(8) no
C65 N68 C72 N67 4.0(10) no
C72 N68 C65 N58 174.7(8) no
C72 N68 C65 C63 -4.4(10) no
O27 C20 C26 N30 8.2(15) no
O27 C20 C26 C28 -178.8(9) no
N17 C20 C26 N30 -177.6(8) no
N17 C20 C26 C28 -4.6(12) no
C20 C26 C28 N31 -177.4(8) no
N30 C26 C28 N31 -3.2(10) no
C20 C26 C28 N21 7.3(14) no
N30 C26 C28 N21 -178.5(7) no
N54 C57 C63 C65 4.0(11) no
O64 C57 C63 N67 -1.5(16) no
O64 C57 C63 C65 -175.3(9) no
N54 C57 C63 N67 177.7(8) no
N67 C63 C65 N58 -175.9(7) no
C57 C63 C65 N58 -0.9(12) no
C57 C63 C65 N68 178.3(8) no
N67 C63 C65 N68 3.3(9) no
C3 C1 C2 O5 -165.8(6) no
C3 C1 C2 N6 10.5(6) no
C4 C1 C2 O5 14.1(7) no
C4 C1 C2 N6 -169.7(4) no
C2 C1 C3 C7 179.8(3) no
C4 C1 C3 C7 0.0(5) no
C2 C1 C4 C9 -179.9(3) no
C3 C1 C4 C9 0.0(5) no
C1 C3 C7 C13 0.0(5) no
C1 C4 C9 C13 0.1(5) no
C3 C7 C13 C9 0.1(5) no
C4 C9 C13 C7 -0.2(5) no
C40 C38 C39 O42 169.0(6) no
C40 C38 C39 N43 -4.0(7) no
C41 C38 C39 O42 -11.1(7) no
C41 C38 C39 N43 175.9(5) no
C39 C38 C40 C44 179.7(3) no
C41 C38 C40 C44 -0.2(5) no
C39 C38 C41 C46 -179.8(3) no
C40 C38 C41 C46 0.1(5) no
C38 C40 C44 C50 0.2(5) no
C38 C41 C46 C50 0.0(5) no
C40 C44 C50 C46 0.0(5) no
C41 C46 C50 C44 0.0(5) no
